data_4028512
loop_
_publ_author_name
'Yunus E. T\"urkmen'
'Viresh H. Rawal'

_publ_section_title
;
 Exploring the Potential of Diarylacetylenediols as Hydrogen Bonding
 Catalysts
;
_journal_name_full 'Journal of Organic Chemistry'
_journal_page_first 8340
_journal_page_last 8353
_journal_paper_doi 10.1021/jo400926n
_journal_volume 78
_journal_year 2013
_chemical_formula_sum 'C16 H8 F6 O2'
_chemical_formula_weight 346.22
_chemical_name_systematic
; 
 ? 
;
_space_group_IT_number 14
_symmetry_space_group_name_Hall '-P 2ybc'
_symmetry_space_group_name_H-M 'P 1 21/c 1'
_atom_sites_solution_hydrogens geom
_atom_sites_solution_primary direct
_atom_sites_solution_secondary difmap
_audit_creation_method SHELXL-97
_cell_angle_alpha 90.00
_cell_angle_beta 112.012(9)
_cell_angle_gamma 90.00
_cell_formula_units_Z 2
_cell_length_a 13.625(9)
_cell_length_b 4.904(3)
_cell_length_c 11.031(7)
_cell_measurement_reflns_used 1024
_cell_measurement_temperature 100(2)
_cell_measurement_theta_max 28.23
_cell_measurement_theta_min 1.61
_cell_volume 683.3(8)
_computing_structure_refinement 'SHELXL-97 (Sheldrick, 1997)'
_computing_structure_solution 'SHELXS-97 (Sheldrick, 1990)'
_diffrn_ambient_temperature 100(2)
_diffrn_measured_fraction_theta_full 0.969
_diffrn_measured_fraction_theta_max 0.969
_diffrn_radiation_monochromator graphite
_diffrn_radiation_source 'fine-focus sealed tube'
_diffrn_radiation_type MoK\a
_diffrn_radiation_wavelength 0.71073
_diffrn_reflns_av_R_equivalents 0.0564
_diffrn_reflns_av_sigmaI/netI 0.0322
_diffrn_reflns_limit_h_max 17
_diffrn_reflns_limit_h_min -17
_diffrn_reflns_limit_k_max 6
_diffrn_reflns_limit_k_min -6
_diffrn_reflns_limit_l_max 14
_diffrn_reflns_limit_l_min -14
_diffrn_reflns_number 7361
_diffrn_reflns_theta_full 28.23
_diffrn_reflns_theta_max 28.23
_diffrn_reflns_theta_min 1.61
_exptl_absorpt_coefficient_mu 0.165
_exptl_absorpt_correction_T_max 0.9773
_exptl_absorpt_correction_T_min 0.9310
_exptl_absorpt_correction_type multi-scan
_exptl_absorpt_process_details
;
absorption corrections were made based on correspondance of
equivalent intensities usingprogram SADABS (G. Sheldrick, Bruker 
Analytical x-ray Systems, Madison, WI)
;
_exptl_crystal_density_diffrn 1.683
_exptl_crystal_F_000 348
_exptl_crystal_size_max 0.44
_exptl_crystal_size_mid 0.14
_exptl_crystal_size_min 0.14
_refine_diff_density_max 0.558
_refine_diff_density_min -0.357
_refine_diff_density_rms 0.092
_refine_ls_extinction_method none
_refine_ls_goodness_of_fit_ref 0.943
_refine_ls_hydrogen_treatment mixed
_refine_ls_matrix_type full
_refine_ls_number_parameters 113
_refine_ls_number_reflns 1642
_refine_ls_number_restraints 0
_refine_ls_restrained_S_all 0.943
_refine_ls_R_factor_all 0.0585
_refine_ls_R_factor_gt 0.0522
_refine_ls_shift/su_max 0.000
_refine_ls_shift/su_mean 0.000
_refine_ls_structure_factor_coef Fsqd
_refine_ls_weighting_details 'calc w=1/[\s^2^(Fo^2^)+(0.1060P)^2^+0.1877P] where P=(Fo^2^+2Fc^2^)/3'
_refine_ls_weighting_scheme calc
_refine_ls_wR_factor_gt 0.1368
_refine_ls_wR_factor_ref 0.1434
_reflns_number_gt 1420
_reflns_number_total 1642
_reflns_threshold_expression >2sigma(I)
_cod_data_source_file jo400926n_si_001.cif
_cod_data_source_block turk01x
_cod_original_cell_volume 683.4(7)
_cod_database_code 4028512

loop_
_symmetry_equiv_pos_as_xyz
'x, y, z'
'-x, y+1/2, -z+1/2'
'-x, -y, -z'
'x, -y-1/2, z-1/2'

loop_
_atom_site_label
_atom_site_type_symbol
_atom_site_fract_x
_atom_site_fract_y
_atom_site_fract_z
_atom_site_U_iso_or_equiv
_atom_site_adp_type
_atom_site_occupancy
_atom_site_symmetry_multiplicity
_atom_site_calc_flag
_atom_site_refinement_flags
C1 C 0.37917(12) 0.0009(4) 0.56340(15) 0.0237(4) Uani 1 1 d .
C2 C 0.28506(12) 0.0194(3) 0.60334(14) 0.0194(3) Uani 1 1 d .
C3 C 0.20631(12) 0.2092(3) 0.54551(14) 0.0189(3) Uani 1 1 d .
H3 H 0.2115 0.3280 0.4802 0.023 Uiso 1 1 calc R
C4 C 0.11861(12) 0.2272(3) 0.58287(14) 0.0171(3) Uani 1 1 d .
C5 C 0.11308(12) 0.0486(3) 0.67950(14) 0.0175(3) Uani 1 1 d .
C6 C 0.19331(12) -0.1397(3) 0.73877(14) 0.0198(3) Uani 1 1 d .
H6 H 0.1891 -0.2574 0.8050 0.024 Uiso 1 1 calc R
C7 C 0.27956(12) -0.1552(3) 0.70084(14) 0.0203(3) Uani 1 1 d .
H7 H 0.3344 -0.2835 0.7409 0.024 Uiso 1 1 calc R
C8 C 0.03508(12) 0.4202(3) 0.52358(13) 0.0177(3) Uani 1 1 d .
F1 F 0.36112(8) 0.1235(2) 0.44833(10) 0.0324(3) Uani 1 1 d .
F2 F 0.40499(9) -0.2574(2) 0.55024(11) 0.0364(3) Uani 1 1 d .
F3 F 0.46540(8) 0.1182(3) 0.65026(11) 0.0388(3) Uani 1 1 d .
H5 H 0.0182(18) -0.086(5) 0.746(2) 0.037(6) Uiso 1 1 d .
O1 O 0.02596(9) 0.0703(2) 0.71284(10) 0.0203(3) Uani 1 1 d .

loop_
_atom_site_aniso_label
_atom_site_aniso_U_11
_atom_site_aniso_U_22
_atom_site_aniso_U_33
_atom_site_aniso_U_23
_atom_site_aniso_U_13
_atom_site_aniso_U_12
C1 0.0226(8) 0.0289(9) 0.0209(8) -0.0013(6) 0.0097(6) 0.0014(6)
C2 0.0209(7) 0.0230(7) 0.0149(7) -0.0034(5) 0.0075(6) -0.0014(6)
C3 0.0225(7) 0.0221(7) 0.0128(7) -0.0008(5) 0.0076(6) -0.0018(6)
C4 0.0208(7) 0.0191(7) 0.0114(6) -0.0011(5) 0.0061(5) 0.0000(5)
C5 0.0205(7) 0.0197(7) 0.0129(6) -0.0030(5) 0.0070(5) -0.0017(5)
C6 0.0251(8) 0.0206(8) 0.0138(7) 0.0016(5) 0.0073(6) 0.0003(6)
C7 0.0202(7) 0.0224(8) 0.0164(7) -0.0005(6) 0.0045(6) 0.0018(6)
C8 0.0225(7) 0.0214(7) 0.0112(6) -0.0007(5) 0.0086(6) -0.0020(5)
F1 0.0320(6) 0.0467(7) 0.0260(5) 0.0063(4) 0.0193(5) 0.0053(5)
F2 0.0395(6) 0.0334(7) 0.0473(7) 0.0001(5) 0.0289(6) 0.0088(4)
F3 0.0225(6) 0.0620(8) 0.0322(6) -0.0131(5) 0.0107(4) -0.0092(5)
O1 0.0254(6) 0.0206(6) 0.0192(6) 0.0019(4) 0.0135(5) 0.0016(4)

loop_
_atom_type_symbol
_atom_type_description
_atom_type_scat_dispersion_real
_atom_type_scat_dispersion_imag
_atom_type_scat_source
C C 0.0033 0.0016 'International Tables Vol C Tables 4.2.6.8 and 6.1.1.4'
F F 0.0171 0.0103 'International Tables Vol C Tables 4.2.6.8 and 6.1.1.4'
O O 0.0106 0.0060 'International Tables Vol C Tables 4.2.6.8 and 6.1.1.4'
H H 0.0000 0.0000 'International Tables Vol C Tables 4.2.6.8 and 6.1.1.4'

loop_
_geom_angle_atom_site_label_1
_geom_angle_atom_site_label_2
_geom_angle_atom_site_label_3
_geom_angle
_geom_angle_site_symmetry_1
F3 C1 F2 106.81(14) .
F3 C1 F1 106.61(14) .
F2 C1 F1 106.51(13) .
F3 C1 C2 112.36(13) .
F2 C1 C2 112.09(13) .
F1 C1 C2 112.06(13) .
C3 C2 C7 120.72(14) .
C3 C2 C1 120.26(14) .
C7 C2 C1 119.01(14) .
C2 C3 C4 120.35(14) .
C5 C4 C3 118.49(14) .
C5 C4 C8 119.90(13) .
C3 C4 C8 121.60(13) .
O1 C5 C6 122.10(13) .
O1 C5 C4 116.95(13) .
C6 C5 C4 120.96(14) .
C7 C6 C5 119.90(14) .
C6 C7 C2 119.56(14) .
C8 C8 C4 178.62(19) 3_566

loop_
_geom_bond_atom_site_label_1
_geom_bond_atom_site_label_2
_geom_bond_distance
_geom_bond_site_symmetry_2
C1 F3 1.336(2) .
C1 F2 1.337(2) .
C1 F1 1.341(2) .
C1 C2 1.507(2) .
C2 C3 1.383(2) .
C2 C7 1.399(2) .
C3 C4 1.405(2) .
C4 C5 1.403(2) .
C4 C8 1.436(2) .
C5 O1 1.3723(19) .
C5 C6 1.393(2) .
C6 C7 1.389(2) .
C8 C8 1.194(3) 3_566

loop_
_geom_torsion_atom_site_label_1
_geom_torsion_atom_site_label_2
_geom_torsion_atom_site_label_3
_geom_torsion_atom_site_label_4
_geom_torsion
F3 C1 C2 C3 102.38(18)
F2 C1 C2 C3 -137.33(15)
F1 C1 C2 C3 -17.6(2)
F3 C1 C2 C7 -76.68(19)
F2 C1 C2 C7 43.61(19)
F1 C1 C2 C7 163.30(14)
C7 C2 C3 C4 -0.8(2)
C1 C2 C3 C4 -179.83(13)
C2 C3 C4 C5 -0.1(2)
C2 C3 C4 C8 -179.32(14)
C3 C4 C5 O1 -179.49(12)
C8 C4 C5 O1 -0.2(2)
C3 C4 C5 C6 1.0(2)
C8 C4 C5 C6 -179.76(13)
O1 C5 C6 C7 179.50(13)
C4 C5 C6 C7 -1.0(2)
C5 C6 C7 C2 0.1(2)
C3 C2 C7 C6 0.8(2)
C1 C2 C7 C6 179.84(14)
